data_4087210
loop_
_publ_author_name
'Streubel, Rainer'
'Schmer, Alexander'
'Kyri, Andreas W.'
'Schnakenburg, Gregor'

_publ_section_title
;
 1,1&#x2032;-Bifunctional Aminophosphane Complexes via N--H Bond
 Insertions of a Li/Cl Phosphinidenoid Complex and First Studies on N/P
 Mono Functionalizations
;
_journal_name_full Organometallics
_journal_paper_doi 10.1021/acs.organomet.7b00073
_journal_year 2017
_chemical_formula_moiety 'C26 H22 N O5 P W'
_chemical_formula_sum 'C26 H22 N O5 P W'
_chemical_formula_weight 643.26
_chemical_name_systematic AS-7
_space_group_crystal_system monoclinic
_space_group_IT_number 14
_space_group_name_Hall '-P 2ybc'
_space_group_name_H-M_alt 'P 1 21/c 1'
_symmetry_space_group_name_Hall '-P 2ybc'
_symmetry_space_group_name_H-M 'P 1 21/c 1'
_atom_sites_solution_hydrogens mixed
_audit_creation_date 2016-01-06
_audit_creation_method
;
Olex2 1.2
(compiled 2015.09.21 svn.r3230 for OlexSys, GUI svn.r5103)
;
_cell_angle_alpha 90
_cell_angle_beta 95.4332(13)
_cell_angle_gamma 90
_cell_formula_units_Z 4
_cell_length_a 11.1776(4)
_cell_length_b 11.1777(4)
_cell_length_c 19.2814(7)
_cell_measurement_reflns_used 9657
_cell_measurement_temperature 100
_cell_measurement_theta_max 29.62
_cell_measurement_theta_min 2.58
_cell_volume 2398.19(15)
_computing_cell_refinement 'SAINT v8.34A (Bruker, 2013)'
_computing_data_reduction 'SAINT v8.34A (Bruker, 2013)'
_computing_molecular_graphics 'Olex2 (Dolomanov et al., 2009)'
_computing_publication_material 'Olex2 (Dolomanov et al., 2009)'
_computing_structure_refinement 'ShelXL (Sheldrick, 2015)'
_computing_structure_solution 'XS (Sheldrick, 2008)'
_diffrn_ambient_temperature 100.0
_diffrn_detector 'Bruker Photon100 detector'
_diffrn_detector_area_resol_mean 7.9
_diffrn_detector_type 'CMOS area detector'
_diffrn_measured_fraction_theta_full 0.999
_diffrn_measured_fraction_theta_max 0.999
_diffrn_measurement_device 'three-circle diffractometer'
_diffrn_measurement_device_type 'Bruker D8-Venture'
_diffrn_measurement_method 'fine slicing \w and \f scans'
_diffrn_radiation_monochromator 'mirror optics'
_diffrn_radiation_probe x-ray
_diffrn_radiation_type MoK\a
_diffrn_radiation_wavelength 0.71073
_diffrn_reflns_av_R_equivalents 0.0421
_diffrn_reflns_av_unetI/netI 0.0184
_diffrn_reflns_Laue_measured_fraction_full 0.999
_diffrn_reflns_Laue_measured_fraction_max 0.999
_diffrn_reflns_limit_h_max 14
_diffrn_reflns_limit_h_min -14
_diffrn_reflns_limit_k_max 14
_diffrn_reflns_limit_k_min -14
_diffrn_reflns_limit_l_max 25
_diffrn_reflns_limit_l_min -25
_diffrn_reflns_number 71883
_diffrn_reflns_point_group_measured_fraction_full 0.999
_diffrn_reflns_point_group_measured_fraction_max 0.999
_diffrn_reflns_theta_full 26.000
_diffrn_reflns_theta_max 27.999
_diffrn_reflns_theta_min 2.583
_diffrn_source 'microfocus sealed X-ray tube'
_diffrn_source_type 'Incoatec I\ms'
_diffrn_standards_number 0
_exptl_absorpt_coefficient_mu 4.921
_exptl_absorpt_correction_T_max 0.7459
_exptl_absorpt_correction_T_min 0.3579
_exptl_absorpt_correction_type empirical
_exptl_absorpt_process_details
;
SADABS-2014/5 (Bruker,2014/5) was used for absorption correction.
wR2(int) was 0.1310 before and 0.0592 after correction.
The Ratio of minimum to maximum transmission is 0.4798.
The \l/2 correction factor is 0.00150.
;
_exptl_crystal_colour 'clear colourless'
_exptl_crystal_colour_lustre clear
_exptl_crystal_colour_primary colourless
_exptl_crystal_density_diffrn 1.782
_exptl_crystal_description plate
_exptl_crystal_F_000 1256
_exptl_crystal_size_max 0.26
_exptl_crystal_size_mid 0.24
_exptl_crystal_size_min 0.15
_refine_diff_density_max 0.525
_refine_diff_density_min -2.492
_refine_diff_density_rms 0.125
_refine_ls_extinction_method none
_refine_ls_goodness_of_fit_ref 1.078
_refine_ls_hydrogen_treatment mixed
_refine_ls_matrix_type full
_refine_ls_number_parameters 314
_refine_ls_number_reflns 5774
_refine_ls_number_restraints 12
_refine_ls_restrained_S_all 1.078
_refine_ls_R_factor_all 0.0203
_refine_ls_R_factor_gt 0.0180
_refine_ls_shift/su_max 0.004
_refine_ls_shift/su_mean 0.000
_refine_ls_structure_factor_coef Fsqd
_refine_ls_weighting_details
;
 w=1/[\s^2^(Fo^2^)+(0.0265P)^2^+1.6827P]
 where P=(Fo^2^+2Fc^2^)/3
;
_refine_ls_weighting_scheme calc
_refine_ls_wR_factor_gt 0.0444
_refine_ls_wR_factor_ref 0.0460
_reflns_Friedel_coverage 0.000
_reflns_number_gt 5396
_reflns_number_total 5774
_reflns_threshold_expression 'I > 2\s(I)'
_cod_data_source_file om7b00073_si_002.cif
_cod_data_source_block mo_4437f
_cod_database_code 4087210
_shelxl_version_number 2013-2
_shelx_space_group_comment
;
The symmetry employed for this shelxl refinement is uniquely defined
by the following loop, which should always be used as a source of
symmetry information in preference to the above space-group names.
They are only intended as comments.
;
_shelx_estimated_absorpt_t_max 0.526
_shelx_estimated_absorpt_t_min 0.361
_olex2_refinement_description
;
1. Fixed Uiso
 At 1.2 times of:
  All C(H) groups, All C(H,H) groups, All N(H) groups, All P(H) groups
 At 1.5 times of:
  All C(H,H,H) groups
2. Uiso/Uaniso restraints and constraints
C2 \\sim C1: within 2A with sigma of 0.001 and sigma for terminal atoms of 0.01
Uanis(C2) \\sim Ueq: with sigma of 0.001 and sigma for terminal atoms of 0.01
3.a Secondary CH2 refined with riding coordinates:
 C1(H1A,H1B)
3.b Aromatic/amide H refined with riding coordinates:
 C5(H5), C6(H6), C7(H7), C8(H8), C9(H9), C11(H11), C12(H12), C13(H13),
 C14(H14), C15(H15), C17(H17), C18(H18), C19(H19), C20(H20), C21(H21)
3.c Idealised Me refined as rotating group:
 C2(H2A,H2B,H2C)
;
_olex2_submission_special_instructions 'No special instructions were received'

loop_
_space_group_symop_operation_xyz
'x, y, z'
'-x, y+1/2, -z+1/2'
'-x, -y, -z'
'x, -y-1/2, z-1/2'

loop_
_atom_site_label
_atom_site_type_symbol
_atom_site_fract_x
_atom_site_fract_y
_atom_site_fract_z
_atom_site_U_iso_or_equiv
_atom_site_adp_type
_atom_site_occupancy
_atom_site_site_symmetry_order
_atom_site_calc_flag
_atom_site_refinement_flags_posn
_atom_site_refinement_flags_adp
W W 0.58971(2) 0.86560(2) 0.61215(2) 0.00782(3) Uani 1 1 d . .
P P 0.65284(5) 0.64694(4) 0.61586(3) 0.00811(10) Uani 1 1 d . .
H H 0.570(2) 0.576(2) 0.5855(13) 0.010 Uiso 1 1 d R .
O1 O 0.49126(16) 1.12893(13) 0.61276(9) 0.0196(3) Uani 1 1 d . .
O2 O 0.42834(15) 0.80896(17) 0.73548(8) 0.0242(4) Uani 1 1 d . .
O3 O 0.80737(14) 0.97070(14) 0.71222(8) 0.0190(3) Uani 1 1 d . .
O4 O 0.73967(14) 0.93840(14) 0.48569(8) 0.0207(3) Uani 1 1 d . .
O5 O 0.35924(14) 0.80052(14) 0.50872(8) 0.0202(3) Uani 1 1 d . .
N N 0.66706(17) 0.59183(17) 0.69650(9) 0.0149(3) Uani 1 1 d . .
HA H 0.671(2) 0.521(3) 0.6988(14) 0.018 Uiso 1 1 d R .
C1 C 0.7077(2) 0.6548(2) 0.76107(11) 0.0169(4) Uani 1 1 d . U
H1A H 0.6376 0.6741 0.7867 0.020 Uiso 1 1 calc R .
H1B H 0.7468 0.7309 0.7497 0.020 Uiso 1 1 calc R .
C2 C 0.7957(2) 0.5792(2) 0.80685(13) 0.0282(5) Uani 1 1 d . U
H2A H 0.8673 0.5639 0.7826 0.042 Uiso 1 1 calc GR .
H2B H 0.7578 0.5030 0.8172 0.042 Uiso 1 1 calc GR .
H2C H 0.8189 0.6219 0.8505 0.042 Uiso 1 1 calc GR .
C3 C 0.78180(16) 0.58278(16) 0.56581(9) 0.0082(3) Uani 1 1 d . .
C4 C 0.82703(17) 0.46968(17) 0.60526(10) 0.0092(4) Uani 1 1 d . .
C5 C 0.74683(19) 0.37479(17) 0.61255(11) 0.0121(4) Uani 1 1 d . .
H5 H 0.6664 0.3813 0.5921 0.014 Uiso 1 1 calc R .
C6 C 0.78238(19) 0.27197(18) 0.64891(11) 0.0145(4) Uani 1 1 d . .
H6 H 0.7262 0.2095 0.6538 0.017 Uiso 1 1 calc R .
C7 C 0.9004(2) 0.26017(18) 0.67831(11) 0.0160(4) Uani 1 1 d . .
H7 H 0.9250 0.1901 0.7037 0.019 Uiso 1 1 calc R .
C8 C 0.9816(2) 0.35143(18) 0.67021(11) 0.0153(4) Uani 1 1 d . .
H8 H 1.0627 0.3430 0.6893 0.018 Uiso 1 1 calc R .
C9 C 0.94560(18) 0.45546(18) 0.63432(10) 0.0119(4) Uani 1 1 d . .
H9 H 1.0023 0.5175 0.6295 0.014 Uiso 1 1 calc R .
C10 C 0.73051(17) 0.55056(17) 0.49130(10) 0.0093(4) Uani 1 1 d . .
C11 C 0.77371(18) 0.45081(18) 0.45749(10) 0.0125(4) Uani 1 1 d . .
H11 H 0.8318 0.4003 0.4818 0.015 Uiso 1 1 calc R .
C12 C 0.73254(19) 0.42458(18) 0.38861(11) 0.0151(4) Uani 1 1 d . .
H12 H 0.7629 0.3566 0.3665 0.018 Uiso 1 1 calc R .
C13 C 0.64756(19) 0.49702(19) 0.35220(10) 0.0136(4) Uani 1 1 d . .
H13 H 0.6192 0.4786 0.3054 0.016 Uiso 1 1 calc R .
C14 C 0.60450(18) 0.59663(19) 0.38476(11) 0.0134(4) Uani 1 1 d . .
H14 H 0.5466 0.6469 0.3601 0.016 Uiso 1 1 calc R .
C15 C 0.64589(18) 0.62327(17) 0.45354(11) 0.0111(4) Uani 1 1 d . .
H15 H 0.6160 0.6921 0.4751 0.013 Uiso 1 1 calc R .
C16 C 0.87917(17) 0.67930(17) 0.56510(10) 0.0092(3) Uani 1 1 d . .
C17 C 0.92481(18) 0.73364(18) 0.62754(10) 0.0127(4) Uani 1 1 d . .
H17 H 0.8952 0.7097 0.6700 0.015 Uiso 1 1 calc R .
C18 C 1.01246(19) 0.8218(2) 0.62864(11) 0.0165(4) Uani 1 1 d . .
H18 H 1.0420 0.8577 0.6716 0.020 Uiso 1 1 calc R .
C19 C 1.0571(2) 0.85768(18) 0.56710(13) 0.0169(4) Uani 1 1 d . .
H19 H 1.1168 0.9183 0.5677 0.020 Uiso 1 1 calc R .
C20 C 1.01376(19) 0.80429(19) 0.50476(11) 0.0160(4) Uani 1 1 d . .
H20 H 1.0442 0.8282 0.4626 0.019 Uiso 1 1 calc R .
C21 C 0.92563(18) 0.71561(18) 0.50369(10) 0.0121(4) Uani 1 1 d . .
H21 H 0.8969 0.6795 0.4607 0.014 Uiso 1 1 calc R .
C22 C 0.52676(18) 1.03234(18) 0.61193(10) 0.0126(4) Uani 1 1 d . .
C23 C 0.48823(18) 0.8270(2) 0.69194(11) 0.0140(4) Uani 1 1 d . .
C24 C 0.73123(19) 0.92734(17) 0.67751(10) 0.0127(4) Uani 1 1 d . .
C25 C 0.68767(18) 0.90895(18) 0.53061(11) 0.0130(4) Uani 1 1 d . .
C26 C 0.44289(18) 0.82033(18) 0.54494(10) 0.0120(4) Uani 1 1 d . .

loop_
_atom_site_aniso_label
_atom_site_aniso_U_11
_atom_site_aniso_U_22
_atom_site_aniso_U_33
_atom_site_aniso_U_23
_atom_site_aniso_U_13
_atom_site_aniso_U_12
W 0.00953(5) 0.00797(5) 0.00603(5) 0.00056(2) 0.00114(3) 0.00106(2)
P 0.0094(2) 0.0088(2) 0.0064(2) 0.00084(17) 0.00193(18) 0.00002(16)
O1 0.0239(9) 0.0137(8) 0.0212(9) 0.0000(6) 0.0025(7) 0.0067(6)
O2 0.0222(8) 0.0374(10) 0.0141(8) 0.0016(7) 0.0079(6) 0.0006(7)
O3 0.0211(8) 0.0182(8) 0.0167(8) -0.0018(6) -0.0042(6) -0.0021(6)
O4 0.0226(8) 0.0198(8) 0.0212(8) 0.0066(6) 0.0099(6) 0.0019(6)
O5 0.0191(8) 0.0213(8) 0.0191(8) 0.0002(6) -0.0042(6) -0.0033(6)
N 0.0279(10) 0.0086(8) 0.0085(8) 0.0025(7) 0.0032(7) 0.0022(7)
C1 0.0245(11) 0.0183(10) 0.0077(9) 0.0031(8) 0.0013(8) 0.0033(8)
C2 0.0333(13) 0.0261(13) 0.0228(12) 0.0098(10) -0.0107(10) -0.0039(10)
C3 0.0092(8) 0.0087(9) 0.0066(8) -0.0006(7) 0.0006(6) 0.0003(7)
C4 0.0120(9) 0.0098(9) 0.0058(8) -0.0011(7) 0.0017(7) 0.0016(7)
C5 0.0115(9) 0.0114(9) 0.0133(10) -0.0010(7) 0.0014(8) 0.0008(7)
C6 0.0184(10) 0.0106(9) 0.0149(10) 0.0005(8) 0.0033(8) -0.0014(7)
C7 0.0247(11) 0.0114(9) 0.0113(9) 0.0028(8) -0.0013(8) 0.0050(8)
C8 0.0161(10) 0.0164(10) 0.0123(10) -0.0010(8) -0.0043(8) 0.0039(8)
C9 0.0132(9) 0.0115(9) 0.0110(9) -0.0015(7) 0.0005(7) -0.0001(7)
C10 0.0103(9) 0.0102(9) 0.0077(8) -0.0004(7) 0.0022(7) -0.0028(7)
C11 0.0132(9) 0.0135(9) 0.0110(9) -0.0007(7) 0.0010(7) 0.0020(7)
C12 0.0188(10) 0.0139(10) 0.0131(10) -0.0030(8) 0.0047(8) 0.0003(8)
C13 0.0162(10) 0.0176(10) 0.0072(9) -0.0014(7) 0.0020(7) -0.0050(8)
C14 0.0131(9) 0.0156(10) 0.0113(9) 0.0019(8) 0.0005(7) -0.0006(8)
C15 0.0130(9) 0.0104(9) 0.0101(9) 0.0004(7) 0.0025(7) 0.0004(7)
C16 0.0086(8) 0.0091(9) 0.0100(9) 0.0007(7) 0.0017(7) 0.0006(7)
C17 0.0147(9) 0.0138(9) 0.0101(9) -0.0002(7) 0.0034(7) -0.0016(7)
C18 0.0170(10) 0.0162(10) 0.0163(10) -0.0046(8) 0.0022(8) -0.0047(8)
C19 0.0133(10) 0.0154(10) 0.0226(12) -0.0004(8) 0.0055(9) -0.0057(7)
C20 0.0163(10) 0.0177(10) 0.0149(10) 0.0029(8) 0.0067(8) -0.0011(8)
C21 0.0132(9) 0.0130(9) 0.0102(9) 0.0006(7) 0.0021(7) 0.0008(7)
C22 0.0124(9) 0.0165(10) 0.0087(9) -0.0003(7) 0.0006(7) 0.0009(7)
C23 0.0134(9) 0.0179(10) 0.0103(9) -0.0007(8) -0.0001(7) 0.0011(8)
C24 0.0179(10) 0.0099(9) 0.0106(9) 0.0027(7) 0.0032(8) 0.0033(7)
C25 0.0135(9) 0.0112(9) 0.0141(9) 0.0006(8) 0.0013(7) 0.0012(7)
C26 0.0170(10) 0.0112(9) 0.0085(9) 0.0016(7) 0.0043(7) 0.0014(7)

loop_
_atom_type_symbol
_atom_type_description
_atom_type_scat_dispersion_real
_atom_type_scat_dispersion_imag
_atom_type_scat_source
C C 0.0033 0.0016 'International Tables Vol C Tables 4.2.6.8 and 6.1.1.4'
H H 0.0000 0.0000 'International Tables Vol C Tables 4.2.6.8 and 6.1.1.4'
N N 0.0061 0.0033 'International Tables Vol C Tables 4.2.6.8 and 6.1.1.4'
O O 0.0106 0.0060 'International Tables Vol C Tables 4.2.6.8 and 6.1.1.4'
P P 0.1023 0.0942 'International Tables Vol C Tables 4.2.6.8 and 6.1.1.4'
W W -0.8490 6.8722 'International Tables Vol C Tables 4.2.6.8 and 6.1.1.4'

loop_
_geom_angle_atom_site_label_1
_geom_angle_atom_site_label_2
_geom_angle_atom_site_label_3
_geom_angle
C22 W P 175.06(6)
C22 W C23 88.73(8)
C22 W C24 86.45(8)
C22 W C25 89.51(8)
C22 W C26 88.18(8)
C23 W P 87.04(6)
C23 W C24 93.41(8)
C23 W C25 178.01(8)
C23 W C26 87.46(8)
C24 W P 96.34(6)
C24 W C25 87.41(8)
C24 W C26 174.54(8)
C25 W P 94.67(6)
C26 W P 89.08(6)
C26 W C25 91.55(8)
W P H 112.6(10)
N P W 112.54(7)
N P H 101.2(11)
N P C3 108.47(9)
C3 P W 123.84(6)
C3 P H 94.7(10)
P N HA 114.9(19)
C1 N P 127.61(15)
C1 N HA 115.0(19)
N C1 H1A 109.4
N C1 H1B 109.4
N C1 C2 111.09(19)
H1A C1 H1B 108.0
C2 C1 H1A 109.4
C2 C1 H1B 109.4
C1 C2 H2A 109.5
C1 C2 H2B 109.5
C1 C2 H2C 109.5
H2A C2 H2B 109.5
H2A C2 H2C 109.5
H2B C2 H2C 109.5
C4 C3 P 106.40(12)
C4 C3 C10 110.23(15)
C10 C3 P 108.74(12)
C16 C3 P 107.75(12)
C16 C3 C4 112.51(15)
C16 C3 C10 111.00(15)
C5 C4 C3 119.20(17)
C9 C4 C3 123.16(17)
C9 C4 C5 117.63(18)
C4 C5 H5 119.3
C6 C5 C4 121.48(19)
C6 C5 H5 119.3
C5 C6 H6 120.0
C5 C6 C7 120.02(19)
C7 C6 H6 120.0
C6 C7 H7 120.3
C8 C7 C6 119.39(19)
C8 C7 H7 120.3
C7 C8 H8 119.7
C7 C8 C9 120.6(2)
C9 C8 H8 119.7
C4 C9 H9 119.6
C8 C9 C4 120.83(19)
C8 C9 H9 119.6
C11 C10 C3 120.45(17)
C15 C10 C3 121.62(17)
C15 C10 C11 117.80(18)
C10 C11 H11 119.6
C12 C11 C10 120.89(19)
C12 C11 H11 119.6
C11 C12 H12 119.8
C13 C12 C11 120.49(19)
C13 C12 H12 119.8
C12 C13 H13 120.3
C14 C13 C12 119.34(19)
C14 C13 H13 120.3
C13 C14 H14 119.9
C13 C14 C15 120.26(19)
C15 C14 H14 119.9
C10 C15 H15 119.4
C14 C15 C10 121.21(18)
C14 C15 H15 119.4
C17 C16 C3 119.89(17)
C21 C16 C3 122.21(17)
C21 C16 C17 117.90(18)
C16 C17 H17 119.3
C18 C17 C16 121.33(19)
C18 C17 H17 119.3
C17 C18 H18 119.9
C17 C18 C19 120.1(2)
C19 C18 H18 119.9
C18 C19 H19 120.3
C20 C19 C18 119.45(19)
C20 C19 H19 120.3
C19 C20 H20 119.8
C19 C20 C21 120.40(19)
C21 C20 H20 119.8
C16 C21 H21 119.6
C20 C21 C16 120.80(19)
C20 C21 H21 119.6
O1 C22 W 178.99(19)
O2 C23 W 177.23(19)
O3 C24 W 174.53(17)
O4 C25 W 176.67(18)
O5 C26 W 176.58(18)

loop_
_geom_bond_atom_site_label_1
_geom_bond_atom_site_label_2
_geom_bond_distance
W P 2.5430(5)
W C22 1.992(2)
W C23 2.042(2)
W C24 2.047(2)
W C25 2.057(2)
W C26 2.056(2)
P H 1.32(2)
P N 1.6660(18)
P C3 1.9460(19)
O1 C22 1.151(3)
O2 C23 1.140(3)
O3 C24 1.140(3)
O4 C25 1.137(3)
O5 C26 1.135(3)
N HA 0.80(3)
N C1 1.464(3)
C1 H1A 0.9900
C1 H1B 0.9900
C1 C2 1.515(3)
C2 H2A 0.9800
C2 H2B 0.9800
C2 H2C 0.9800
C3 C4 1.536(3)
C3 C10 1.538(3)
C3 C16 1.533(3)
C4 C5 1.404(3)
C4 C9 1.398(3)
C5 H5 0.9500
C5 C6 1.385(3)
C6 H6 0.9500
C6 C7 1.392(3)
C7 H7 0.9500
C7 C8 1.384(3)
C8 H8 0.9500
C8 C9 1.393(3)
C9 H9 0.9500
C10 C11 1.400(3)
C10 C15 1.398(3)
C11 H11 0.9500
C11 C12 1.395(3)
C12 H12 0.9500
C12 C13 1.387(3)
C13 H13 0.9500
C13 C14 1.387(3)
C14 H14 0.9500
C14 C15 1.395(3)
C15 H15 0.9500
C16 C17 1.401(3)
C16 C21 1.397(3)
C17 H17 0.9500
C17 C18 1.388(3)
C18 H18 0.9500
C18 C19 1.389(3)
C19 H19 0.9500
C19 C20 1.388(3)
C20 H20 0.9500
C20 C21 1.396(3)
C21 H21 0.9500

loop_
_geom_torsion_atom_site_label_1
_geom_torsion_atom_site_label_2
_geom_torsion_atom_site_label_3
_geom_torsion_atom_site_label_4
_geom_torsion
W P N C1 -33.7(2)
P N C1 C2 -135.78(19)
P C3 C4 C5 60.0(2)
P C3 C4 C9 -120.47(17)
P C3 C10 C11 -144.63(16)
P C3 C10 C15 39.7(2)
P C3 C16 C17 51.7(2)
P C3 C16 C21 -128.61(17)
C3 P N C1 107.05(19)
C3 C4 C5 C6 -178.59(18)
C3 C4 C9 C8 179.35(18)
C3 C10 C11 C12 -176.46(18)
C3 C10 C15 C14 176.67(18)
C3 C16 C17 C18 -179.61(19)
C3 C16 C21 C20 179.61(18)
C4 C3 C10 C11 -28.3(2)
C4 C3 C10 C15 155.95(17)
C4 C3 C16 C17 -65.2(2)
C4 C3 C16 C21 114.4(2)
C4 C5 C6 C7 -1.0(3)
C5 C4 C9 C8 -1.1(3)
C5 C6 C7 C8 -0.6(3)
C6 C7 C8 C9 1.4(3)
C7 C8 C9 C4 -0.5(3)
C9 C4 C5 C6 1.8(3)
C10 C3 C4 C5 -57.8(2)
C10 C3 C4 C9 121.79(19)
C10 C3 C16 C17 170.70(17)
C10 C3 C16 C21 -9.6(2)
C10 C11 C12 C13 -0.1(3)
C11 C10 C15 C14 0.9(3)
C11 C12 C13 C14 0.5(3)
C12 C13 C14 C15 -0.3(3)
C13 C14 C15 C10 -0.4(3)
C15 C10 C11 C12 -0.6(3)
C16 C3 C4 C5 177.76(17)
C16 C3 C4 C9 -2.7(2)
C16 C3 C10 C11 97.0(2)
C16 C3 C10 C15 -78.7(2)
C16 C17 C18 C19 -0.2(3)
C17 C16 C21 C20 -0.7(3)
C17 C18 C19 C20 -0.3(3)
C18 C19 C20 C21 0.3(3)
C19 C20 C21 C16 0.2(3)
C21 C16 C17 C18 0.7(3)
